data_4075385
loop_
_publ_author_name
'Bambirra, Sergio'
'Meetsma, Auke'
'Hessen, Bart'

_publ_section_title
;
 Lanthanum Tribenzyl Complexes as Convenient Starting Materials for
 Organolanthanum Chemistry
;
_journal_issue 14
_journal_name_full Organometallics
_journal_page_first 3454
_journal_paper_doi 10.1021/om060262v
_journal_volume 25
_journal_year 2006
_chemical_compound_source 'see text'
_chemical_formula_moiety 'C36 H45 La O3'
_chemical_formula_sum 'C36 H45 La O3'
_chemical_formula_weight 664.66
_chemical_name_systematic ' ?'
_space_group_IT_number 2
_symmetry_cell_setting triclinic
_symmetry_Int_Tables_number 2
_symmetry_space_group_name_Hall '-P 1'
_symmetry_space_group_name_H-M 'P -1'
_atom_sites_solution_hydrogens geom
_atom_sites_solution_primary heavy
_atom_sites_solution_secondary direct
_audit_creation_date '2005-09-08  08:02:49'
_audit_creation_method
;
 PLATON <TABLE ACC> option    (version :: 110805)
 SHELXL97-2 & Manual Editing 
;
_audit_update_record
;
 ?
;
_cell_angle_alpha 64.923(1)
_cell_angle_beta 73.314(1)
_cell_angle_gamma 73.363(1)
_cell_formula_units_Z 2
_cell_length_a 10.5672(8)
_cell_length_b 13.420(1)
_cell_length_c 15.033(1)
_cell_measurement_reflns_used 6718
_cell_measurement_temperature 100(1)
_cell_measurement_theta_max 29.54
_cell_measurement_theta_min 2.68
_cell_volume 1816.0(2)
_computing_cell_refinement 'SAINTPLUS, Version 6.02A, (Bruker, 2000)'
_computing_data_collection 'SMART, Version 5.624, (Bruker, 2001)'
_computing_data_reduction 'XPREP, Version 5.1/NT, (Bruker, 2000)'
_computing_molecular_graphics
;
 PLUTO (Meetsma, 2005) 
 PLATON (Spek, 2003)
;
_computing_publication_material 'PLATON (Spek, 2003)'
_computing_structure_refinement 'SHELXL-97 (Sheldrick, 1997)'
_computing_structure_solution
;
 DIRDIF-99 (Beurskens et al., 1999)
;
_diffrn_ambient_temperature 100(1)
_diffrn_detector_area_resol_mean '4096x4096 / 62x62 (binned 512)'
_diffrn_measured_fraction_theta_full 0.979
_diffrn_measured_fraction_theta_max 0.955
_diffrn_measurement_device_type
;
  Bruker Smart Apex; CCD area detector 
;
_diffrn_measurement_method 'phi and omega scans'
_diffrn_radiation_detector
;
  CCD area-detector
;
_diffrn_radiation_monochromator 'parallel mounted graphite'
_diffrn_radiation_source 'fine focus sealed Siemens Mo tube '
_diffrn_radiation_type MoK\a
_diffrn_radiation_wavelength 0.71073
_diffrn_reflns_av_R_equivalents 0.0154
_diffrn_reflns_av_sigmaI/netI 0.0247
_diffrn_reflns_limit_h_max 14
_diffrn_reflns_limit_h_min -14
_diffrn_reflns_limit_k_max 17
_diffrn_reflns_limit_k_min -17
_diffrn_reflns_limit_l_max 20
_diffrn_reflns_limit_l_min -19
_diffrn_reflns_number 16519
_diffrn_reflns_reduction_process
;
 Intensity data were corrected for Lorentz and polarization
  effects, decay and absorption and reduced to F~o~^2^
  using SAINT (Bruker, 2000) and SADABS (Sheldrick, 2001)
;
_diffrn_reflns_theta_full 25.00
_diffrn_reflns_theta_max 28.28
_diffrn_reflns_theta_min 3.63
_diffrn_standards_decay_% 0
_diffrn_standards_number 0
_exptl_absorpt_coefficient_mu 1.205
_exptl_absorpt_correction_T_max 0.6919
_exptl_absorpt_correction_T_min 0.5379
_exptl_absorpt_correction_type multi-scan
_exptl_absorpt_process_details '(SADABS, Sheldrick, Bruker, 2001))'
_exptl_crystal_colour orange
_exptl_crystal_density_diffrn 1.215
_exptl_crystal_density_method 'not measured'
_exptl_crystal_description block
_exptl_crystal_F_000 684
_exptl_crystal_size_max 0.53
_exptl_crystal_size_mid 0.41
_exptl_crystal_size_min 0.33
_refine_diff_density_max 0.985
_refine_diff_density_min -0.409
_refine_diff_density_rms 0.085
_refine_ls_extinction_method none
_refine_ls_goodness_of_fit_ref 1.116
_refine_ls_hydrogen_treatment refall
_refine_ls_matrix_type full
_refine_ls_number_parameters 541
_refine_ls_number_reflns 8605
_refine_ls_number_restraints 0
_refine_ls_restrained_S_all 1.116
_refine_ls_R_factor_all 0.0251
_refine_ls_R_factor_gt 0.0236
_refine_ls_shift/su_max 0.002
_refine_ls_shift/su_mean 0.000
_refine_ls_structure_factor_coef Fsqd
_refine_ls_weighting_details 'calc w=1/[\s^2^(Fo^2^)+(0.0409P)^2^+0.4999P] where P=(Fo^2^+2Fc^2^)/3'
_refine_ls_weighting_scheme calc
_refine_ls_wR_factor_gt 0.0657
_refine_ls_wR_factor_ref 0.0664
_reflns_number_gt 8175
_reflns_number_total 8605
_reflns_threshold_expression I>2\s(I)
_cod_data_source_file om060262vsi20060323_021630.cif
_cod_data_source_block Q1034
_cod_depositor_comments
;
The following automatic conversions were performed:

'_symmetry_cell_setting' value 'Triclinic' changed to 'triclinic'
according to /home/saulius/struct/CIF-dictionaries/cif_core.dic
dictionary named 'cif_core.dic' version 2.4.1 from
2010-06-29.

'_exptl_absorpt_correction_type' value 'Multi-Scan'
changed to 'multi-scan' according to
/home/saulius/struct/CIF-dictionaries/cif_core.dic dictionary named
'cif_core.dic' version 2.4.1 from 2010-06-29.

Automatic conversion script
Id: cif_fix_values 1715 2011-07-08 13:25:40Z adriana 
;
_cod_database_code 4075385
_vrn_publ_code_void_volume 230.2
_vrn_publ_code_frame_time_sec 10.0
_vrn_publ_code_meas_time_hour 8.0

loop_
_symmetry_equiv_pos_site_id
_symmetry_equiv_pos_as_xyz
1 x,y,z
2 -x,-y,-z

loop_
_atom_site_aniso_label
_atom_site_aniso_U_11
_atom_site_aniso_U_22
_atom_site_aniso_U_33
_atom_site_aniso_U_23
_atom_site_aniso_U_13
_atom_site_aniso_U_12
La 0.0144(1) 0.0150(1) 0.0145(1) -0.0053(1) -0.0034(1) -0.0017(1)
O1 0.0189(6) 0.0178(6) 0.0184(6) -0.0063(5) -0.0012(5) -0.0012(5)
O2 0.0218(7) 0.0223(6) 0.0207(7) -0.0085(5) -0.0040(5) -0.0070(5)
O3 0.0214(7) 0.0197(6) 0.0224(7) -0.0070(5) -0.0090(5) -0.0002(5)
C1 0.0258(10) 0.0202(8) 0.0150(8) -0.0045(7) -0.0036(7) -0.0056(7)
C2 0.0207(9) 0.0213(8) 0.0123(8) -0.0051(7) -0.0017(6) -0.0040(7)
C3 0.0194(9) 0.0220(9) 0.0158(8) -0.0051(7) -0.0048(7) -0.0032(7)
C4 0.0242(10) 0.0206(9) 0.0172(9) -0.0051(7) -0.0047(7) -0.0026(7)
C5 0.0249(10) 0.0253(9) 0.0206(9) -0.0054(8) -0.0021(7) -0.0088(8)
C6 0.0190(9) 0.0301(10) 0.0252(10) -0.0072(8) -0.0049(7) -0.0051(8)
C7 0.0207(9) 0.0226(9) 0.0192(9) -0.0045(7) -0.0036(7) -0.0011(7)
C8 0.0327(12) 0.0284(11) 0.0415(13) -0.0076(10) -0.0084(10) -0.0119(10)
C9 0.0221(9) 0.0193(8) 0.0202(9) -0.0081(7) -0.0073(7) -0.0030(7)
C10 0.0213(9) 0.0175(8) 0.0218(9) -0.0102(7) -0.0064(7) -0.0028(7)
C11 0.0223(10) 0.0277(10) 0.0248(10) -0.0142(8) -0.0042(8) -0.0019(8)
C12 0.0221(10) 0.0289(10) 0.0370(12) -0.0202(9) -0.0111(8) 0.0044(8)
C13 0.0311(11) 0.0193(9) 0.0338(11) -0.0109(8) -0.0184(9) 0.0003(8)
C14 0.0308(11) 0.0212(9) 0.0224(10) -0.0059(8) -0.0095(8) -0.0073(8)
C15 0.0219(9) 0.0200(8) 0.0227(9) -0.0085(7) -0.0067(7) -0.0041(7)
C16 0.0401(15) 0.0256(11) 0.0475(15) -0.0065(10) -0.0274(12) -0.0014(10)
C17 0.0232(9) 0.0174(8) 0.0185(9) -0.0066(7) -0.0038(7) 0.0011(7)
C18 0.0202(9) 0.0143(7) 0.0159(8) -0.0040(6) -0.0050(7) -0.0008(7)
C19 0.0220(9) 0.0161(8) 0.0210(9) -0.0060(7) -0.0046(7) -0.0041(7)
C20 0.0329(11) 0.0180(8) 0.0212(9) -0.0082(7) -0.0068(8) -0.0023(8)
C21 0.0295(11) 0.0214(9) 0.0201(9) -0.0075(7) -0.0007(8) -0.0002(8)
C22 0.0194(9) 0.0250(9) 0.0261(10) -0.0062(8) -0.0038(8) -0.0027(8)
C23 0.0222(9) 0.0203(8) 0.0227(9) -0.0070(7) -0.0076(7) -0.0034(7)
C24 0.0479(16) 0.0426(14) 0.0302(13) -0.0198(11) 0.0086(11) -0.0032(12)
C25 0.0265(10) 0.0194(9) 0.0178(9) -0.0053(7) -0.0023(7) -0.0029(8)
C26 0.0293(10) 0.0239(9) 0.0204(9) -0.0090(8) 0.0002(8) -0.0057(8)
C27 0.0219(10) 0.0247(9) 0.0278(10) -0.0128(8) 0.0003(8) -0.0037(8)
C28 0.0203(9) 0.0197(9) 0.0239(10) -0.0086(7) -0.0029(7) -0.0008(7)
C29 0.0181(9) 0.0254(9) 0.0255(10) -0.0109(8) -0.0016(7) -0.0062(8)
C30 0.0224(10) 0.0377(12) 0.0420(13) -0.0235(11) -0.0011(9) -0.0108(10)
C31 0.0257(10) 0.0278(10) 0.0329(11) -0.0159(9) -0.0057(8) -0.0074(8)
C32 0.0290(11) 0.0253(9) 0.0235(10) -0.0105(8) -0.0071(8) -0.0065(8)
C33 0.0252(10) 0.0293(10) 0.0279(10) -0.0119(9) -0.0114(8) -0.0023(8)
C34 0.0274(11) 0.0345(11) 0.0385(13) -0.0121(10) -0.0166(10) 0.0008(9)
C35 0.0304(11) 0.0250(10) 0.0265(10) -0.0057(8) -0.0121(9) 0.0026(9)
C36 0.0270(10) 0.0188(9) 0.0235(10) -0.0055(7) -0.0086(8) -0.0016(8)

loop_
_atom_site_label
_atom_site_type_symbol
_atom_site_thermal_displace_type
_atom_site_fract_x
_atom_site_fract_y
_atom_site_fract_z
_atom_site_occupancy
_atom_site_U_iso_or_equiv
La La Uani 0.03581(1) 0.32728(1) 0.31283(1) 1.000 0.0148(1)
O1 O Uani -0.16929(13) 0.33589(11) 0.46785(10) 1.000 0.0196(3)
O2 O Uani -0.13637(14) 0.21361(11) 0.31148(10) 1.000 0.0208(4)
O3 O Uani -0.16837(14) 0.48553(11) 0.23918(10) 1.000 0.0212(4)
C1 C Uani 0.1118(2) 0.32257(16) 0.13275(14) 1.000 0.0209(5)
C2 C Uani 0.17236(19) 0.41896(15) 0.10134(13) 1.000 0.0188(5)
C3 C Uani 0.09897(19) 0.53016(16) 0.06463(14) 1.000 0.0196(5)
C4 C Uani 0.1536(2) 0.62301(16) 0.03997(14) 1.000 0.0216(5)
C5 C Uani 0.2841(2) 0.61243(17) 0.05170(15) 1.000 0.0243(5)
C6 C Uani 0.3569(2) 0.50352(18) 0.09042(16) 1.000 0.0256(6)
C7 C Uani 0.3034(2) 0.40985(17) 0.11564(14) 1.000 0.0227(5)
C8 C Uani 0.3436(3) 0.7140(2) 0.0234(2) 1.000 0.0344(7)
C9 C Uani 0.09066(19) 0.50048(15) 0.32340(14) 1.000 0.0197(5)
C10 C Uani 0.17205(19) 0.42499(15) 0.39713(14) 1.000 0.0189(5)
C11 C Uani 0.3134(2) 0.38955(17) 0.37216(16) 1.000 0.0241(6)
C12 C Uani 0.3881(2) 0.31045(18) 0.44377(17) 1.000 0.0274(6)
C13 C Uani 0.3286(2) 0.25916(16) 0.54346(17) 1.000 0.0261(6)
C14 C Uani 0.1894(2) 0.29241(16) 0.56903(16) 1.000 0.0240(6)
C15 C Uani 0.1135(2) 0.37183(16) 0.49883(15) 1.000 0.0208(5)
C16 C Uani 0.4092(3) 0.1713(2) 0.6200(2) 1.000 0.0370(8)
C17 C Uani 0.1076(2) 0.13198(15) 0.45176(14) 1.000 0.0209(5)
C18 C Uani 0.20074(19) 0.09864(15) 0.37312(13) 1.000 0.0176(5)
C19 C Uani 0.1653(2) 0.04165(15) 0.32562(14) 1.000 0.0198(5)
C20 C Uani 0.2504(2) 0.01799(16) 0.24483(15) 1.000 0.0239(5)
C21 C Uani 0.3759(2) 0.05070(17) 0.20459(15) 1.000 0.0257(6)
C22 C Uani 0.4116(2) 0.10806(17) 0.24915(16) 1.000 0.0252(5)
C23 C Uani 0.3270(2) 0.13268(16) 0.33024(15) 1.000 0.0215(5)
C24 C Uani 0.4675(3) 0.0247(3) 0.1164(2) 1.000 0.0429(8)
C25 C Uani -0.1744(2) 0.25315(16) 0.56979(14) 1.000 0.0226(5)
C26 C Uani -0.2733(2) 0.31144(17) 0.63670(15) 1.000 0.0253(5)
C27 C Uani -0.3728(2) 0.39151(17) 0.56898(16) 1.000 0.0250(6)
C28 C Uani -0.2810(2) 0.42977(16) 0.46781(15) 1.000 0.0221(5)
C29 C Uani -0.2333(2) 0.16294(17) 0.39936(15) 1.000 0.0226(5)
C30 C Uani -0.3102(2) 0.1092(2) 0.3661(2) 1.000 0.0309(7)
C31 C Uani -0.2042(2) 0.07613(18) 0.28546(17) 1.000 0.0266(6)
C32 C Uani -0.1325(2) 0.17514(18) 0.23346(16) 1.000 0.0246(6)
C33 C Uani -0.2673(2) 0.47007(18) 0.19799(17) 1.000 0.0262(6)
C34 C Uani -0.3610(2) 0.5822(2) 0.1649(2) 1.000 0.0332(7)
C35 C Uani -0.2707(2) 0.66482(18) 0.13863(17) 1.000 0.0290(6)
C36 C Uani -0.1845(2) 0.60483(16) 0.21814(16) 1.000 0.0237(6)
H3 H Uiso 0.014(3) 0.542(2) 0.0543(18) 1.000 0.022(6)
H4 H Uiso 0.096(2) 0.698(2) 0.0171(18) 1.000 0.024(6)
H6 H Uiso 0.451(3) 0.490(2) 0.097(2) 1.000 0.038(7)
H7 H Uiso 0.359(2) 0.335(2) 0.1419(18) 1.000 0.023(6)
H8 H Uiso 0.347(4) 0.730(3) 0.081(3) 1.000 0.063(10)
H8' H Uiso 0.292(4) 0.781(3) -0.014(3) 1.000 0.056(9)
H8" H Uiso 0.434(4) 0.704(3) -0.012(3) 1.000 0.067(11)
H11 H Uiso 0.359(3) 0.423(2) 0.302(2) 1.000 0.033(7)
H12 H Uiso 0.480(3) 0.288(2) 0.426(2) 1.000 0.043(8)
H14 H Uiso 0.143(3) 0.263(2) 0.636(2) 1.000 0.027(6)
H15 H Uiso 0.014(2) 0.3940(19) 0.5199(17) 1.000 0.020(5)
H16 H Uiso 0.395(6) 0.192(4) 0.678(4) 1.000 0.121(18)
H16' H Uiso 0.483(5) 0.157(4) 0.601(4) 1.000 0.099(17)
H16" H Uiso 0.375(4) 0.101(4) 0.654(3) 1.000 0.084(12)
H19 H Uiso 0.085(2) 0.0185(19) 0.3490(17) 1.000 0.019(5)
H20 H Uiso 0.222(2) -0.024(2) 0.2187(18) 1.000 0.023(6)
H22 H Uiso 0.498(3) 0.139(2) 0.221(2) 1.000 0.039(7)
H23 H Uiso 0.354(3) 0.175(2) 0.3595(19) 1.000 0.027(6)
H24 H Uiso 0.443(4) 0.075(4) 0.056(3) 1.000 0.088(14)
H24' H Uiso 0.464(4) -0.048(4) 0.117(3) 1.000 0.090(14)
H24" H Uiso 0.551(6) 0.019(5) 0.116(4) 1.000 0.13(2)
H25 H Uiso -0.086(3) 0.230(2) 0.587(2) 1.000 0.032(7)
H25' H Uiso -0.207(2) 0.1886(19) 0.5762(17) 1.000 0.018(5)
H26 H Uiso -0.224(3) 0.353(2) 0.6511(19) 1.000 0.028(6)
H26' H Uiso -0.310(3) 0.258(3) 0.698(2) 1.000 0.047(8)
H27 H Uiso -0.434(3) 0.353(2) 0.5684(19) 1.000 0.029(6)
H27' H Uiso -0.422(3) 0.448(2) 0.589(2) 1.000 0.033(7)
H28 H Uiso -0.322(3) 0.445(2) 0.4160(19) 1.000 0.026(6)
H28' H Uiso -0.244(2) 0.492(2) 0.4554(18) 1.000 0.024(6)
H29 H Uiso -0.290(2) 0.221(2) 0.4236(18) 1.000 0.022(6)
H29' H Uiso -0.184(2) 0.1098(19) 0.4493(17) 1.000 0.016(5)
H30 H Uiso -0.382(3) 0.160(2) 0.3368(19) 1.000 0.027(6)
H30' H Uiso -0.343(3) 0.054(3) 0.414(2) 1.000 0.041(8)
H31 H Uiso -0.243(3) 0.057(3) 0.247(2) 1.000 0.046(8)
H31' H Uiso -0.151(3) 0.012(2) 0.3204(19) 1.000 0.028(6)
H32 H Uiso -0.042(2) 0.1518(19) 0.2042(17) 1.000 0.019(6)
H32' H Uiso -0.179(3) 0.234(2) 0.1876(19) 1.000 0.029(6)
H33 H Uiso -0.309(3) 0.409(2) 0.2473(19) 1.000 0.026(6)
H33' H Uiso -0.217(3) 0.449(2) 0.144(2) 1.000 0.031(7)
H34 H Uiso -0.397(3) 0.596(3) 0.109(2) 1.000 0.050(9)
H34' H Uiso -0.431(3) 0.590(2) 0.221(2) 1.000 0.045(8)
H35 H Uiso -0.326(3) 0.736(2) 0.139(2) 1.000 0.034(7)
H35' H Uiso -0.214(3) 0.675(2) 0.076(2) 1.000 0.040(7)
H36 H Uiso -0.100(2) 0.6207(19) 0.2007(17) 1.000 0.016(5)
H36' H Uiso -0.228(2) 0.615(2) 0.2803(18) 1.000 0.023(6)

loop_
_atom_type_symbol
_atom_type_description
_atom_type_scat_dispersion_real
_atom_type_scat_dispersion_imag
_atom_type_scat_source
O O 0.0106 0.0060 'International Tables Vol C Tables 4.2.6.8 and 6.1.1.4'
La La -0.2871 2.4523 'International Tables Vol C Tables 4.2.6.8 and 6.1.1.4'
H H 0.0000 0.0000 'International Tables Vol C Tables 4.2.6.8 and 6.1.1.4'
C C 0.0033 0.0016 'International Tables Vol C Tables 4.2.6.8 and 6.1.1.4'

loop_
_geom_angle_atom_site_label_1
_geom_angle_atom_site_label_2
_geom_angle_atom_site_label_3
_geom_angle
_geom_angle_publ_flag
O1 La O2 74.97(4) yes
O1 La O3 71.96(4) yes
O1 La C1 147.37(6) yes
O1 La C9 85.55(5) yes
O1 La C17 79.55(5) yes
O2 La O3 75.27(5) yes
O2 La C1 77.45(6) yes
O2 La C9 152.36(6) yes
O2 La C17 80.39(6) yes
O3 La C1 84.48(6) yes
O3 La C9 80.20(6) yes
O3 La C17 146.33(6) yes
C1 La C9 112.89(6) yes
C1 La C17 112.64(6) yes
C9 La C17 115.58(6) yes
La O1 C25 124.48(12) yes
La O1 C28 126.28(11) yes
C25 O1 C28 108.66(15) yes
La O2 C29 123.10(12) yes
La O2 C32 127.02(12) yes
C29 O2 C32 108.95(16) yes
La O3 C33 125.26(13) yes
La O3 C36 124.96(12) yes
C33 O3 C36 109.02(16) yes
La C1 C2 88.76(12) yes
C1 C2 C3 121.9(2) no
C1 C2 C7 122.65(19) no
C3 C2 C7 115.11(19) no
C2 C3 C4 122.3(2) no
C3 C4 C5 121.7(2) no
C4 C5 C6 117.0(2) no
C4 C5 C8 121.4(2) no
C6 C5 C8 121.6(2) no
C5 C6 C7 121.9(2) no
C2 C7 C6 121.9(2) no
La C9 C10 89.57(12) yes
C9 C10 C11 123.03(18) no
C9 C10 C15 121.69(19) no
C11 C10 C15 114.98(19) no
C10 C11 C12 121.8(2) no
C11 C12 C13 122.3(2) no
C12 C13 C14 116.6(2) no
C12 C13 C16 122.1(2) no
C14 C13 C16 121.4(2) no
C13 C14 C15 122.0(2) no
C10 C15 C14 122.4(2) no
La C17 C18 87.96(11) yes
C17 C18 C19 122.18(19) no
C17 C18 C23 121.99(19) no
C19 C18 C23 115.40(18) no
C18 C19 C20 122.1(2) no
C19 C20 C21 121.6(2) no
C20 C21 C22 117.2(2) no
C20 C21 C24 121.1(2) no
C22 C21 C24 121.8(2) no
C21 C22 C23 121.9(2) no
C18 C23 C22 121.8(2) no
O1 C25 C26 105.93(17) yes
C25 C26 C27 101.94(17) no
C26 C27 C28 102.10(18) no
O1 C28 C27 106.24(17) yes
O2 C29 C30 106.06(17) yes
C29 C30 C31 101.86(19) no
C30 C31 C32 102.1(2) no
O2 C32 C31 105.44(17) yes
O3 C33 C34 106.16(19) yes
C33 C34 C35 102.74(19) no
C34 C35 C36 102.39(19) no
O3 C36 C35 105.38(18) yes
C2 C3 H3 119.7(17) no
C4 C3 H3 118.0(17) no
C3 C4 H4 118.2(14) no
C5 C4 H4 120.0(14) no
C5 C6 H6 121.2(16) no
C7 C6 H6 116.8(16) no
C2 C7 H7 119.2(14) no
C6 C7 H7 118.9(14) no
C5 C8 H8 114(2) no
C5 C8 H8' 113(3) no
C5 C8 H8" 110(3) no
H8 C8 H8' 102(3) no
H8 C8 H8" 106(4) no
H8' C8 H8" 111(4) no
C10 C11 H11 118.3(19) no
C12 C11 H11 119.9(19) no
C11 C12 H12 120.6(17) no
C13 C12 H12 117.1(17) no
C13 C14 H14 121(2) no
C15 C14 H14 117.1(19) no
C10 C15 H15 117.8(13) no
C14 C15 H15 119.8(13) no
C13 C16 H16 111(3) no
C13 C16 H16' 116(4) no
C13 C16 H16" 113(3) no
H16 C16 H16' 110(6) no
H16 C16 H16" 99(4) no
H16' C16 H16" 108(5) no
C18 C19 H19 119.7(16) no
C20 C19 H19 118.2(15) no
C19 C20 H20 117.6(15) no
C21 C20 H20 120.8(15) no
C21 C22 H22 121.4(16) no
C23 C22 H22 116.5(16) no
C18 C23 H23 118.0(17) no
C22 C23 H23 120.2(17) no
C21 C24 H24 112(3) no
C21 C24 H24' 113(2) no
C21 C24 H24" 112(4) no
H24 C24 H24' 103(4) no
H24 C24 H24" 112(5) no
H24' C24 H24" 104(5) no
O1 C25 H25 109.9(16) no
O1 C25 H25' 110.1(13) no
C26 C25 H25 110.3(16) no
C26 C25 H25' 109.8(14) no
H25 C25 H25' 111(2) no
C25 C26 H26 107.7(17) no
C25 C26 H26' 111(2) no
C27 C26 H26 110.9(16) no
C27 C26 H26' 116(2) no
H26 C26 H26' 109(3) no
C26 C27 H27 110.4(17) no
C26 C27 H27' 113.0(19) no
C28 C27 H27 110.9(16) no
C28 C27 H27' 113.8(18) no
H27 C27 H27' 107(3) no
O1 C28 H28 107.0(18) no
O1 C28 H28' 107.4(15) no
C27 C28 H28 113(2) no
C27 C28 H28' 113.8(15) no
H28 C28 H28' 110(2) no
O2 C29 H29 108.5(15) no
O2 C29 H29' 107.4(14) no
C30 C29 H29 113.6(14) no
C30 C29 H29' 112.6(15) no
H29 C29 H29' 109(2) no
C29 C30 H30 112.6(18) no
C29 C30 H30' 113(2) no
C31 C30 H30 108.4(16) no
C31 C30 H30' 114(3) no
H30 C30 H30' 107(3) no
C30 C31 H31 111(2) no
C30 C31 H31' 104.3(17) no
C32 C31 H31 119(2) no
C32 C31 H31' 112(2) no
H31 C31 H31' 107(3) no
O2 C32 H32 111.0(15) no
O2 C32 H32' 106.4(17) no
C31 C32 H32 109.9(16) no
C31 C32 H32' 111(2) no
H32 C32 H32' 113(2) no
O3 C33 H33 108.7(19) no
O3 C33 H33' 105(2) no
C34 C33 H33 115.6(19) no
C34 C33 H33' 112.4(18) no
H33 C33 H33' 108(2) no
C33 C34 H34 114(2) no
C33 C34 H34' 110.1(17) no
C35 C34 H34 111(2) no
C35 C34 H34' 107.2(18) no
H34 C34 H34' 112(3) no
C34 C35 H35 109(2) no
C34 C35 H35' 111.9(19) no
C36 C35 H35 115.4(18) no
C36 C35 H35' 108(2) no
H35 C35 H35' 110(2) no
O3 C36 H36 107.2(16) no
O3 C36 H36' 106.3(16) no
C35 C36 H36 116.2(15) no
C35 C36 H36' 112.8(15) no
H36 C36 H36' 108(2) no

loop_
_geom_bond_atom_site_label_1
_geom_bond_atom_site_label_2
_geom_bond_distance
_geom_bond_publ_flag
La O1 2.7067(14) yes
La O2 2.6971(16) yes
La O3 2.6732(16) yes
La C1 2.6163(19) yes
La C9 2.627(2) yes
La C17 2.634(2) yes
O1 C25 1.459(2) yes
O1 C28 1.459(3) yes
O2 C29 1.455(3) yes
O2 C32 1.455(3) yes
O3 C33 1.458(3) yes
O3 C36 1.462(3) yes
C1 C2 1.445(3) no
C2 C3 1.421(3) no
C2 C7 1.425(3) no
C3 C4 1.386(3) no
C4 C5 1.400(3) no
C5 C6 1.400(3) no
C5 C8 1.510(4) no
C6 C7 1.387(3) no
C9 C10 1.446(3) no
C10 C11 1.422(3) no
C10 C15 1.419(3) no
C11 C12 1.396(3) no
C12 C13 1.396(3) no
C13 C14 1.398(3) no
C13 C16 1.509(4) no
C14 C15 1.391(3) no
C17 C18 1.447(3) no
C18 C19 1.420(3) no
C18 C23 1.418(3) no
C19 C20 1.386(3) no
C20 C21 1.402(3) no
C21 C22 1.390(3) no
C21 C24 1.509(4) no
C22 C23 1.393(3) no
C25 C26 1.520(3) no
C26 C27 1.529(3) no
C27 C28 1.515(3) no
C29 C30 1.518(3) no
C30 C31 1.521(4) no
C31 C32 1.519(3) no
C33 C34 1.512(4) no
C34 C35 1.521(4) no
C35 C36 1.515(3) no
C3 H3 0.91(3) no
C4 H4 0.99(3) no
C6 H6 0.99(3) no
C7 H7 0.98(3) no
C8 H8 0.99(4) no
C8 H8' 0.94(4) no
C8 H8" 0.95(4) no
C11 H11 0.99(3) no
C12 H12 0.93(3) no
C14 H14 0.95(3) no
C15 H15 1.00(2) no
C16 H16 0.98(6) no
C16 H16' 0.75(6) no
C16 H16" 0.98(5) no
C19 H19 0.91(2) no
C20 H20 0.96(3) no
C22 H22 1.02(3) no
C23 H23 0.99(3) no
C24 H24 0.93(4) no
C24 H24' 0.98(5) no
C24 H24" 0.86(7) no
C25 H25 0.97(3) no
C25 H25' 0.98(3) no
C26 H26 0.98(3) no
C26 H26' 0.95(3) no
C27 H27 0.94(3) no
C27 H27' 0.90(3) no
C28 H28 0.92(3) no
C28 H28' 0.95(3) no
C29 H29 0.97(3) no
C29 H29' 0.95(2) no
C30 H30 0.94(3) no
C30 H30' 0.86(3) no
C31 H31 0.94(3) no
C31 H31' 0.92(3) no
C32 H32 0.95(2) no
C32 H32' 0.92(3) no
C33 H33 0.96(3) no
C33 H33' 0.94(3) no
C34 H34 0.95(3) no
C34 H34' 0.97(3) no
C35 H35 0.97(3) no
C35 H35' 0.94(3) no
C36 H36 0.92(2) no
C36 H36' 0.96(3) no

loop_
_geom_contact_atom_site_label_1
_geom_contact_atom_site_label_2
_geom_contact_distance
_geom_contact_site_symmetry_2
_geom_contact_publ_flag
La C4 4.497(2) . no
La C6 4.434(2) . no
La C14 4.395(2) . no
La C20 4.505(2) . no
La C22 4.342(2) . no
La H3 3.76(2) . no
La H7 3.64(2) . no
La H11 3.92(3) . no
La H15 3.52(2) . no
La H19 3.84(3) . no
La H23 3.49(3) . no
O1 O3 3.1607(19) . no
O1 C15 3.346(3) . no
O1 C17 3.417(3) . no
O1 C29 3.198(3) . no
O2 C19 3.361(3) . no
O2 C33 3.213(3) . no
O2 C1 3.325(3) . no
O3 C3 3.257(3) . no
O3 C9 3.414(3) . no
O3 O1 3.1607(19) . no
O3 C28 3.126(2) . no
O1 H29 2.63(3) . no
O1 H15 2.69(2) . no
O2 H33 2.70(3) . no
O3 H3 2.83(3) . no
O3 H28 2.61(3) . no
C1 O2 3.325(3) . no
C1 C32 3.319(3) . no
C3 O3 3.257(3) . no
C3 C36 3.402(3) . no
C4 La 4.497(2) . no
C6 C6 3.447(3) 2_665 no
C6 La 4.434(2) . no
C9 C36 3.369(3) . no
C9 O3 3.414(3) . no
C14 La 4.395(2) . no
C15 C15 3.594(3) 2_566 no
C15 C17 3.597(3) . no
C15 C25 3.522(3) . no
C15 O1 3.346(3) . no
C17 C15 3.597(3) . no
C17 O1 3.417(3) . no
C17 C25 3.363(3) . no
C19 C32 3.493(3) . no
C19 O2 3.361(3) . no
C19 C25 3.568(3) 2_556 no
C20 La 4.505(2) . no
C22 La 4.342(2) . no
C25 C19 3.568(3) 2_556 no
C25 C15 3.522(3) . no
C25 C29 3.521(3) . no
C28 C36 3.514(3) . no
C29 C25 3.521(3) . no
C32 C19 3.493(3) . no
C36 C28 3.514(3) . no
C36 C3 3.402(3) . no
C1 H35' 3.00(3) 2_565 no
C1 H3 3.07(3) 2_565 no
C1 H32 2.84(2) . no
C3 H3 2.99(3) 2_565 no
C3 H36 2.87(2) . no
C3 H33' 2.95(3) 2_565 no
C4 H36 3.05(2) . no
C6 H11 2.90(3) . no
C6 H6 2.95(3) 2_665 no
C7 H8" 3.09(4) 2_665 no
C8 H34 3.08(3) 1_655 no
C9 H15 3.04(2) 2_566 no
C9 H26 2.92(3) 2_566 no
C9 H36 2.80(2) . no
C10 H26 2.93(3) 2_566 no
C11 H23 2.87(3) . no
C11 H27' 3.05(3) 2_566 no
C12 H23 2.76(3) . no
C14 H28' 2.96(3) 2_566 no
C15 H28' 2.96(3) 2_566 no
C15 H15 2.97(3) 2_566 no
C15 H25 2.90(3) . no
C16 H27 3.04(3) 1_655 no
C17 H29' 2.91(3) 2_556 no
C17 H25 2.90(3) . no
C18 H29' 2.94(2) 2_556 no
C19 H25' 2.77(3) 2_556 no
C19 H32 2.91(2) . no
C20 H25' 2.97(2) 2_556 no
C22 H7 2.75(3) . no
C23 H7 2.99(3) . no
C25 H29 3.03(2) . no
C25 H15 2.86(2) . no
C28 H36' 2.90(2) . no
C29 H12 3.02(3) 1_455 no
C29 H25' 2.92(2) . no
C30 H12 3.02(3) 1_455 no
C31 H16" 3.07(5) 2_556 no
C32 H19 3.03(2) . no
C33 H32' 3.09(3) . no
C33 H28 3.05(3) . no
C36 H3 2.99(3) . no
C36 H28 3.08(3) . no
H3 La 3.76(2) . no
H3 O3 2.83(3) . no
H3 C36 2.99(3) . no
H3 H35' 2.58(4) . no
H3 C1 3.07(3) 2_565 no
H3 C3 2.99(3) 2_565 no
H3 H3 2.46(4) 2_565 no
H4 H8' 2.46(5) . no
H6 H34 2.52(5) 1_655 no
H6 C6 2.95(3) 2_665 no
H7 La 3.64(2) . no
H7 C22 2.75(3) . no
H7 C23 2.99(3) . no
H7 H22 2.58(4) . no
H7 H8" 2.58(5) 2_665 no
H8' H4 2.46(5) . no
H8" H34 2.60(5) 1_655 no
H8" C7 3.09(4) 2_665 no
H8" H7 2.58(5) 2_665 no
H11 La 3.92(3) . no
H11 C6 2.90(3) . no
H12 C29 3.02(3) 1_655 no
H12 C30 3.02(3) 1_655 no
H12 H16' 2.47(6) . no
H12 H29 2.33(4) 1_655 no
H12 H30 2.50(4) 1_655 no
H15 La 3.52(2) . no
H15 O1 2.69(2) . no
H15 C25 2.86(2) . no
H15 H25 2.41(4) . no
H15 C9 3.04(2) 2_566 no
H15 C15 2.97(3) 2_566 no
H15 H15 2.59(4) 2_566 no
H16' H12 2.47(6) . no
H16" C31 3.07(5) 2_556 no
H16" H31 2.55(6) 2_556 no
H19 La 3.84(3) . no
H19 C32 3.03(2) . no
H19 H32 2.60(3) . no
H20 H24' 2.59(5) . no
H22 H7 2.58(4) . no
H22 H24" 2.56(7) . no
H22 H30 2.57(4) 1_655 no
H23 La 3.49(3) . no
H23 C11 2.87(3) . no
H23 C12 2.76(3) . no
H24' H20 2.59(5) . no
H24" H22 2.56(7) . no
H25 C15 2.90(3) . no
H25 C17 2.90(3) . no
H25 H15 2.41(4) . no
H25' C29 2.92(2) . no
H25' H29 2.51(3) . no
H25' H29' 2.47(3) . no
H25' C19 2.77(3) 2_556 no
H25' C20 2.97(2) 2_556 no
H26 C9 2.92(3) 2_566 no
H26 C10 2.93(3) 2_566 no
H27 C16 3.04(3) 1_455 no
H27' C11 3.05(3) 2_566 no
H28 O3 2.61(3) . no
H28 C33 3.05(3) . no
H28 C36 3.08(3) . no
H28 H36' 2.56(4) . no
H28' H36' 2.43(3) . no
H28' C14 2.96(3) 2_566 no
H28' C15 2.96(3) 2_566 no
H29 O1 2.63(3) . no
H29 C25 3.03(2) . no
H29 H12 2.33(4) 1_455 no
H29 H25' 2.51(3) . no
H29' H25' 2.47(3) . no
H29' C17 2.91(3) 2_556 no
H29' C18 2.94(2) 2_556 no
H30 H12 2.50(4) 1_455 no
H30 H22 2.57(4) 1_455 no
H31 H16" 2.55(6) 2_556 no
H32 C1 2.84(2) . no
H32 C19 2.91(2) . no
H32 H19 2.60(3) . no
H32' C33 3.09(3) . no
H33 O2 2.70(3) . no
H33' C3 2.95(3) 2_565 no
H34 C8 3.08(3) 1_455 no
H34 H6 2.52(5) 1_455 no
H34 H8" 2.60(5) 1_455 no
H35' H3 2.58(4) . no
H35' C1 3.00(3) 2_565 no
H36 C3 2.87(2) . no
H36 C4 3.05(2) . no
H36 C9 2.80(2) . no
H36' C28 2.90(2) . no
H36' H28 2.56(4) . no
H36' H28' 2.43(3) . no

loop_
_geom_torsion_atom_site_label_1
_geom_torsion_atom_site_label_2
_geom_torsion_atom_site_label_3
_geom_torsion_atom_site_label_4
_geom_torsion
_geom_torsion_publ_flag
O2 La O1 C25 89.94(15) no
O2 La O1 C28 -99.81(15) no
O3 La O1 C25 169.02(15) no
O3 La O1 C28 -20.73(14) no
C1 La O1 C25 123.15(16) no
C1 La O1 C28 -66.60(19) no
C9 La O1 C25 -109.86(15) no
C9 La O1 C28 60.40(15) no
C17 La O1 C25 7.19(15) no
C17 La O1 C28 177.44(16) no
O1 La O2 C29 -22.86(14) no
O1 La O2 C32 169.41(16) no
O3 La O2 C29 -97.74(15) no
O3 La O2 C32 94.54(16) no
C1 La O2 C29 174.75(16) no
C1 La O2 C32 7.02(16) no
C9 La O2 C29 -69.55(19) no
C9 La O2 C32 122.73(17) no
C17 La O2 C29 58.80(15) no
C17 La O2 C32 -108.93(16) no
O1 La O3 C33 -96.78(15) no
O1 La O3 C36 94.38(14) no
O2 La O3 C33 -18.11(14) no
O2 La O3 C36 173.05(14) no
C1 La O3 C33 60.33(15) no
C1 La O3 C36 -108.50(14) no
C9 La O3 C33 174.74(15) no
C9 La O3 C36 5.90(14) no
C17 La O3 C33 -63.20(18) no
C17 La O3 C36 127.96(15) no
O1 La C1 C2 125.15(13) no
O2 La C1 C2 157.96(13) no
O3 La C1 C2 81.86(12) no
C9 La C1 C2 4.95(15) no
C17 La C1 C2 -128.18(12) no
O1 La C9 C10 87.05(12) no
O2 La C9 C10 131.86(12) no
O3 La C9 C10 159.49(12) no
C1 La C9 C10 -120.82(12) no
C17 La C9 C10 10.88(14) no
O1 La C17 C18 164.51(13) no
O2 La C17 C18 88.18(12) no
O3 La C17 C18 132.18(12) no
C1 La C17 C18 16.20(15) no
C9 La C17 C18 -115.61(13) no
La O1 C25 C26 158.61(13) no
C28 O1 C25 C26 -13.1(2) no
La O1 C28 C27 176.67(12) no
C25 O1 C28 C27 -11.8(2) no
La O2 C29 C30 179.36(13) no
C32 O2 C29 C30 -11.0(2) no
La O2 C32 C31 155.05(13) no
C29 O2 C32 C31 -14.1(2) no
La O3 C33 C34 -179.30(13) no
C36 O3 C33 C34 -9.0(2) no
La O3 C36 C35 155.30(13) no
C33 O3 C36 C35 -15.1(2) no
La C1 C2 C3 -89.17(17) no
La C1 C2 C7 83.33(18) no
C3 C2 C7 C6 -3.2(3) no
C1 C2 C3 C4 176.05(18) no
C7 C2 C3 C4 3.0(3) no
C1 C2 C7 C6 -176.14(19) no
C2 C3 C4 C5 -1.3(3) no
C3 C4 C5 C6 -0.6(3) no
C3 C4 C5 C8 179.2(2) no
C8 C5 C6 C7 -179.3(2) no
C4 C5 C6 C7 0.4(3) no
C5 C6 C7 C2 1.6(3) no
La C9 C10 C15 -79.0(2) no
La C9 C10 C11 94.3(2) no
C9 C10 C11 C12 -175.3(2) no
C15 C10 C11 C12 -1.6(3) no
C9 C10 C15 C14 174.9(2) no
C11 C10 C15 C14 1.1(3) no
C10 C11 C12 C13 1.7(4) no
C11 C12 C13 C14 -1.1(3) no
C11 C12 C13 C16 178.2(2) no
C16 C13 C14 C15 -178.8(2) no
C12 C13 C14 C15 0.5(3) no
C13 C14 C15 C10 -0.6(3) no
La C17 C18 C19 -92.73(18) no
La C17 C18 C23 79.39(19) no
C23 C18 C19 C20 1.9(3) no
C17 C18 C23 C22 -174.7(2) no
C17 C18 C19 C20 174.53(19) no
C19 C18 C23 C22 -2.1(3) no
C18 C19 C20 C21 -0.9(3) no
C19 C20 C21 C22 0.0(3) no
C19 C20 C21 C24 -179.8(2) no
C20 C21 C22 C23 -0.1(3) no
C24 C21 C22 C23 179.7(2) no
C21 C22 C23 C18 1.3(3) no
O1 C25 C26 C27 32.2(2) no
C25 C26 C27 C28 -38.4(2) no
C26 C27 C28 O1 31.5(2) no
O2 C29 C30 C31 31.3(2) no
C29 C30 C31 C32 -38.9(2) no
C30 C31 C32 O2 33.2(2) no
O3 C33 C34 C35 29.1(2) no
C33 C34 C35 C36 -37.4(2) no
C34 C35 C36 O3 32.7(2) no
